data_7016183
loop_
_publ_author_name
'Shejwalkar, Pushkar'
'Rath, Nigam P.'
'Bauer, Eike B.'

_publ_section_title
;
 New iron(ii) \a-iminopyridine complexes and their catalytic activity
 in the oxidation of activated methylene groups and secondary alcohols
 to ketones.
;
_journal_issue 29
_journal_name_full 'Dalton transactions (Cambridge, England : 2003)'
_journal_page_first 7617
_journal_page_last 7631
_journal_paper_doi 10.1039/c1dt10387c
_journal_volume 40
_journal_year 2011
_chemical_formula_sum 'C39 H46 Cl2 F6 Fe N4 O6 S2'
_chemical_formula_weight 971.67
_chemical_name_systematic
;
?
;
_space_group_IT_number 14
_symmetry_cell_setting monoclinic
_symmetry_space_group_name_Hall '-P 2ybc'
_symmetry_space_group_name_H-M 'P 1 21/c 1'
_atom_sites_solution_hydrogens geom
_atom_sites_solution_primary direct
_atom_sites_solution_secondary difmap
_audit_creation_method SHELXL-97
_cell_angle_alpha 90.00
_cell_angle_beta 110.005(4)
_cell_angle_gamma 90.00
_cell_formula_units_Z 4
_cell_length_a 15.8415(13)
_cell_length_b 14.8314(10)
_cell_length_c 20.2777(16)
_cell_measurement_reflns_used 2628
_cell_measurement_temperature 100(2)
_cell_measurement_theta_max 17.85
_cell_measurement_theta_min 2.43
_cell_volume 4476.8(6)
_computing_cell_refinement 'Bruker SAINT'
_computing_data_collection 'Bruker APEX2'
_computing_data_reduction 'Bruker SAINT'
_computing_molecular_graphics 'Bruker SHELXTL'
_computing_publication_material 'Bruker SHELXTL'
_computing_structure_refinement 'SHELXL-97 (Sheldrick, 2008)'
_computing_structure_solution 'SHELXS-97 (Sheldrick, 2008)'
_diffrn_ambient_temperature 100(2)
_diffrn_measured_fraction_theta_full 0.994
_diffrn_measured_fraction_theta_max 0.994
_diffrn_measurement_device_type 'Bruker APEX-II CCD'
_diffrn_measurement_method '\f and \w scans'
_diffrn_radiation_monochromator graphite
_diffrn_radiation_source 'fine-focus sealed tube'
_diffrn_radiation_type MoK\a
_diffrn_radiation_wavelength 0.71073
_diffrn_reflns_av_R_equivalents 0.167
_diffrn_reflns_av_sigmaI/netI 0.1299
_diffrn_reflns_limit_h_max 17
_diffrn_reflns_limit_h_min -18
_diffrn_reflns_limit_k_max 17
_diffrn_reflns_limit_k_min 0
_diffrn_reflns_limit_l_max 24
_diffrn_reflns_limit_l_min 0
_diffrn_reflns_number 144199
_diffrn_reflns_theta_full 25.00
_diffrn_reflns_theta_max 25.00
_diffrn_reflns_theta_min 1.74
_exptl_absorpt_coefficient_mu 0.623
_exptl_absorpt_correction_T_max 0.9307
_exptl_absorpt_correction_T_min 0.8410
_exptl_absorpt_correction_type multi-scan
_exptl_absorpt_process_details 'twinabs v2008/2'
_exptl_crystal_colour orange
_exptl_crystal_density_diffrn 1.442
_exptl_crystal_density_meas ?
_exptl_crystal_density_method 'not measured'
_exptl_crystal_description plate
_exptl_crystal_F_000 2008
_exptl_crystal_size_max 0.29
_exptl_crystal_size_mid 0.17
_exptl_crystal_size_min 0.12
_refine_diff_density_max 1.845
_refine_diff_density_min -0.947
_refine_diff_density_rms 0.135
_refine_ls_extinction_method none
_refine_ls_goodness_of_fit_ref 1.066
_refine_ls_hydrogen_treatment constr
_refine_ls_matrix_type full
_refine_ls_number_parameters 564
_refine_ls_number_reflns 7947
_refine_ls_number_restraints 88
_refine_ls_restrained_S_all 1.064
_refine_ls_R_factor_all 0.1922
_refine_ls_R_factor_gt 0.1061
_refine_ls_shift/su_max 0.000
_refine_ls_shift/su_mean 0.000
_refine_ls_structure_factor_coef Fsqd
_refine_ls_weighting_details 'calc w=1/[\s^2^(Fo^2^)+(0.0907P)^2^+34.7442P] where P=(Fo^2^+2Fc^2^)/3'
_refine_ls_weighting_scheme calc
_refine_ls_wR_factor_gt 0.2305
_refine_ls_wR_factor_ref 0.2894
_reflns_number_gt 4644
_reflns_number_total 7947
_reflns_threshold_expression >2sigma(I)
_cod_data_source_file c1dt10387c.txt
_cod_data_source_block e18610t5
_cod_depositor_comments
;
The following automatic conversions were performed:

'_symmetry_cell_setting' value 'Monoclinic' changed to 'monoclinic'
according to /home/saulius/struct/CIF-dictionaries/cif_core.dic
dictionary named 'cif_core.dic' version 2.4.1 from 2010-06-29.

Automatic conversion script
Id: cif_fix_values 1715 2011-07-08 13:25:40Z adriana 

The following automatic conversions were performed:

'_exptl_crystal_density_meas' value 'no' was changed to '?' - the
value is perceived as not measured.

Automatic conversion script
Id: cif_fix_values 3008 2015-01-20 13:52:24Z robertas 
;
_cod_original_sg_symbol_H-M P2(1)/c
_cod_database_code 7016183

loop_
_symmetry_equiv_pos_as_xyz
'x, y, z'
'-x, y+1/2, -z+1/2'
'-x, -y, -z'
'x, -y-1/2, z-1/2'

loop_
_atom_site_label
_atom_site_type_symbol
_atom_site_fract_x
_atom_site_fract_y
_atom_site_fract_z
_atom_site_U_iso_or_equiv
_atom_site_adp_type
_atom_site_occupancy
_atom_site_symmetry_multiplicity
_atom_site_calc_flag
_atom_site_refinement_flags
_atom_site_disorder_assembly
_atom_site_disorder_group
Fe1 Fe 0.28490(9) 0.16746(10) 0.15970(7) 0.0286(4) Uani 1 1 d . . .
S1 S 0.26176(16) 0.07394(17) 0.01606(12) 0.0318(6) Uani 1 1 d . . .
S2 S 0.7538(3) 0.0671(2) 0.53853(17) 0.0726(11) Uani 1 1 d D . .
F1 F 0.4085(4) -0.0083(5) 0.0198(3) 0.0583(18) Uani 1 1 d . . .
F2 F 0.2908(4) -0.0406(4) -0.0693(3) 0.0581(18) Uani 1 1 d . . .
F3 F 0.3080(5) -0.0946(4) 0.0323(3) 0.0594(18) Uani 1 1 d . . .
F4 F 0.6602(7) 0.2092(6) 0.4887(5) 0.101(3) Uani 1 1 d . . .
F5 F 0.7697(8) 0.2251(9) 0.5912(8) 0.172(6) Uani 1 1 d . . .
F6 F 0.7914(7) 0.2252(7) 0.4925(8) 0.149(5) Uani 1 1 d . . .
O1 O 0.3017(4) 0.0778(4) 0.0936(3) 0.0363(16) Uani 1 1 d . . .
O2 O 0.2879(5) 0.1477(4) -0.0170(3) 0.0432(18) Uani 1 1 d . . .
O3 O 0.1688(4) 0.0500(5) -0.0090(4) 0.0474(19) Uani 1 1 d . . .
O4 O 0.7288(5) 0.0401(5) 0.4662(3) 0.058(2) Uani 1 1 d D A .
O5 O 0.8513(5) 0.0651(9) 0.5683(6) 0.089(4) Uani 0.745(13) 1 d PD A 1
O6 O 0.6918(13) 0.0533(11) 0.5756(10) 0.167(12) Uani 0.745(13) 1 d PD A 1
O5' O 0.788(3) -0.001(2) 0.5923(16) 0.089(4) Uani 0.255(13) 1 d PD A 2
O6' O 0.6657(12) 0.080(3) 0.5435(19) 0.0726(11) Uani 0.255(13) 1 d PD A 2
N1 N 0.1699(5) 0.2398(6) 0.0893(4) 0.0335(19) Uani 1 1 d . . .
N2 N 0.3386(5) 0.2980(5) 0.1551(3) 0.0249(17) Uani 1 1 d . . .
N3 N 0.3951(5) 0.1257(5) 0.2516(3) 0.0248(17) Uani 1 1 d . . .
N4 N 0.2185(5) 0.1197(6) 0.2279(4) 0.041(2) Uani 1 1 d . . .
C1 C 0.0857(6) 0.2148(8) 0.0588(5) 0.042(3) Uani 1 1 d . . .
H1A H 0.0708 0.1540 0.0646 0.050 Uiso 1 1 calc R . .
C2 C 0.0180(8) 0.2703(9) 0.0192(7) 0.059(3) Uani 1 1 d . . .
H2A H -0.0418 0.2484 0.0000 0.071 Uiso 1 1 calc R . .
C3 C 0.0377(9) 0.3583(11) 0.0077(8) 0.079(4) Uani 1 1 d . . .
H3A H -0.0073 0.3980 -0.0203 0.095 Uiso 1 1 calc R . .
C4 C 0.1274(7) 0.3866(8) 0.0391(7) 0.059(3) Uani 1 1 d . . .
H4A H 0.1446 0.4465 0.0329 0.070 Uiso 1 1 calc R . .
C5 C 0.1898(6) 0.3258(8) 0.0791(5) 0.038(2) Uani 1 1 d . . .
C6 C 0.2828(6) 0.3527(7) 0.1153(5) 0.035(2) Uani 1 1 d . . .
H6A H 0.3016 0.4119 0.1090 0.042 Uiso 1 1 calc R . .
C7 C 0.4293(5) 0.3261(6) 0.1904(4) 0.0234(19) Uani 1 1 d . . .
C8 C 0.4928(6) 0.3142(6) 0.1569(5) 0.031(2) Uani 1 1 d . . .
C9 C 0.5795(6) 0.3424(7) 0.1933(5) 0.032(2) Uani 1 1 d . . .
H9A H 0.6240 0.3366 0.1720 0.038 Uiso 1 1 calc R . .
C10 C 0.6031(6) 0.3793(7) 0.2604(5) 0.035(2) Uani 1 1 d . . .
H10A H 0.6626 0.3998 0.2841 0.042 Uiso 1 1 calc R . .
C11 C 0.5398(6) 0.3854(6) 0.2914(4) 0.032(2) Uani 1 1 d . . .
H11A H 0.5571 0.4085 0.3378 0.039 Uiso 1 1 calc R . .
C12 C 0.4510(6) 0.3596(6) 0.2587(4) 0.027(2) Uani 1 1 d . . .
C13 C 0.4671(6) 0.2713(7) 0.0852(5) 0.036(2) Uani 1 1 d . . .
H13A H 0.4090 0.2388 0.0768 0.044 Uiso 1 1 calc R . .
C14 C 0.4508(9) 0.3409(8) 0.0278(5) 0.061(4) Uani 1 1 d . . .
H14A H 0.4066 0.3850 0.0316 0.092 Uiso 1 1 calc R . .
H14B H 0.4279 0.3112 -0.0180 0.092 Uiso 1 1 calc R . .
H14C H 0.5073 0.3718 0.0327 0.092 Uiso 1 1 calc R . .
C15 C 0.5356(8) 0.2016(7) 0.0805(5) 0.044(3) Uani 1 1 d . . .
H15A H 0.5442 0.1562 0.1173 0.066 Uiso 1 1 calc R . .
H15B H 0.5930 0.2315 0.0866 0.066 Uiso 1 1 calc R . .
H15C H 0.5137 0.1722 0.0344 0.066 Uiso 1 1 calc R . .
C16 C 0.3810(7) 0.3652(7) 0.2950(5) 0.034(2) Uani 1 1 d . . .
H16A H 0.3309 0.3232 0.2701 0.041 Uiso 1 1 calc R . .
C17 C 0.3424(8) 0.4599(8) 0.2882(6) 0.056(3) Uani 1 1 d . . .
H17A H 0.3179 0.4766 0.2385 0.085 Uiso 1 1 calc R . .
H17B H 0.3900 0.5024 0.3132 0.085 Uiso 1 1 calc R . .
H17C H 0.2945 0.4618 0.3085 0.085 Uiso 1 1 calc R . .
C18 C 0.4192(7) 0.3357(8) 0.3721(5) 0.043(3) Uani 1 1 d . . .
H18A H 0.4437 0.2746 0.3749 0.065 Uiso 1 1 calc R . .
H18B H 0.3712 0.3363 0.3924 0.065 Uiso 1 1 calc R . .
H18C H 0.4670 0.3773 0.3982 0.065 Uiso 1 1 calc R . .
C19 C 0.4836(6) 0.1273(6) 0.2644(5) 0.029(2) Uani 1 1 d . . .
H19A H 0.5039 0.1498 0.2285 0.035 Uiso 1 1 calc R . .
C20 C 0.5466(7) 0.0992(6) 0.3249(5) 0.036(2) Uani 1 1 d . . .
H20A H 0.6087 0.1015 0.3308 0.043 Uiso 1 1 calc R . .
C21 C 0.5180(7) 0.0666(7) 0.3786(5) 0.043(3) Uani 1 1 d . . .
H21A H 0.5603 0.0475 0.4221 0.052 Uiso 1 1 calc R . .
C22 C 0.4273(7) 0.0630(7) 0.3668(5) 0.038(2) Uani 1 1 d . . .
H22A H 0.4057 0.0397 0.4017 0.046 Uiso 1 1 calc R . .
C23 C 0.3680(6) 0.0937(6) 0.3040(5) 0.033(2) Uani 1 1 d . . .
C24 C 0.2719(7) 0.0899(7) 0.2877(5) 0.040(3) Uani 1 1 d . . .
H24A H 0.2478 0.0655 0.3208 0.048 Uiso 1 1 calc R . .
C25 C 0.1224(7) 0.1149(8) 0.2094(5) 0.044(3) Uani 1 1 d . . .
C26 C 0.0766(8) 0.1874(11) 0.2202(7) 0.079(5) Uani 1 1 d . . .
C27 C -0.0163(8) 0.1870(11) 0.1926(8) 0.086(5) Uani 1 1 d . . .
H27A H -0.0490 0.2382 0.1985 0.103 Uiso 1 1 calc R . .
C28 C -0.0613(8) 0.1135(10) 0.1568(7) 0.065(4) Uani 1 1 d . . .
H28A H -0.1251 0.1135 0.1385 0.078 Uiso 1 1 calc R . .
C29 C -0.0151(7) 0.0405(8) 0.1473(6) 0.048(3) Uani 1 1 d . . .
H29A H -0.0471 -0.0102 0.1223 0.057 Uiso 1 1 calc R . .
C30 C 0.0789(7) 0.0384(8) 0.1736(5) 0.043(3) Uani 1 1 d . . .
C31 C 0.1261(10) 0.2686(16) 0.2598(13) 0.148(11) Uani 1 1 d . . .
H31A H 0.1898 0.2644 0.2614 0.178 Uiso 1 1 calc R . .
C32 C 0.1267(13) 0.2629(16) 0.3366(12) 0.185(14) Uani 1 1 d . . .
H32A H 0.1583 0.3153 0.3631 0.277 Uiso 1 1 calc R . .
H32B H 0.1573 0.2076 0.3586 0.277 Uiso 1 1 calc R . .
H32C H 0.0647 0.2624 0.3364 0.277 Uiso 1 1 calc R . .
C33 C 0.0887(14) 0.3593(16) 0.2267(13) 0.166(13) Uani 1 1 d . . .
H33A H 0.0891 0.3616 0.1786 0.249 Uiso 1 1 calc R . .
H33B H 0.1260 0.4081 0.2543 0.249 Uiso 1 1 calc R . .
H33C H 0.0269 0.3662 0.2263 0.249 Uiso 1 1 calc R . .
C34 C 0.1314(8) -0.0411(9) 0.1630(6) 0.058(3) Uani 1 1 d . . .
H34A H 0.1910 -0.0185 0.1634 0.070 Uiso 1 1 calc R . .
C35 C 0.0866(9) -0.0909(10) 0.0928(7) 0.074(4) Uani 1 1 d . . .
H35A H 0.0776 -0.0488 0.0538 0.111 Uiso 1 1 calc R . .
H35B H 0.0283 -0.1149 0.0914 0.111 Uiso 1 1 calc R . .
H35C H 0.1252 -0.1406 0.0888 0.111 Uiso 1 1 calc R . .
C36 C 0.1486(9) -0.1089(10) 0.2228(7) 0.077(4) Uani 1 1 d . . .
H36A H 0.1849 -0.1590 0.2155 0.115 Uiso 1 1 calc R . .
H36B H 0.0912 -0.1321 0.2239 0.115 Uiso 1 1 calc R . .
H36C H 0.1809 -0.0792 0.2675 0.115 Uiso 1 1 calc R . .
C37 C 0.3206(7) -0.0220(7) -0.0010(5) 0.040(3) Uani 1 1 d . . .
C38 C 0.7493(10) 0.1933(13) 0.5273(9) 0.086(5) Uani 1 1 d . A .
C1S C 0.8963(15) 0.107(2) 0.3226(16) 0.089(5) Uani 0.33 1 d PDU B 1
H1S1 H 0.8613 0.0819 0.2759 0.107 Uiso 0.33 1 calc PR B 1
H1S2 H 0.9075 0.1705 0.3139 0.107 Uiso 0.33 1 calc PR B 1
C1SA C 0.8927(13) 0.0483(17) 0.341(2) 0.089(5) Uani 0.33 1 d PDU B 2
H1S3 H 0.8962 -0.0064 0.3700 0.107 Uiso 0.33 1 calc PR B 2
H1S4 H 0.8581 0.0299 0.2926 0.107 Uiso 0.33 1 calc PR B 2
C1SB C 0.8529(12) 0.142(3) 0.2949(8) 0.089(5) Uani 0.33 1 d PDU B 3
H1S5 H 0.8818 0.0893 0.2811 0.107 Uiso 0.33 1 calc PR B 3
H1S6 H 0.8965 0.1921 0.3080 0.107 Uiso 0.33 1 calc PR B 3
Cl1 Cl 0.9991(8) 0.0580(7) 0.3401(5) 0.117(3) Uani 0.50 1 d PDU . .
Cl2 Cl 0.8184(4) 0.1143(4) 0.3631(3) 0.1240(18) Uani 1 1 d DU . .
Cl3 Cl 0.7589(4) 0.1728(4) 0.2276(4) 0.0688(18) Uani 0.50 1 d PDU . .

loop_
_atom_site_aniso_label
_atom_site_aniso_U_11
_atom_site_aniso_U_22
_atom_site_aniso_U_33
_atom_site_aniso_U_23
_atom_site_aniso_U_13
_atom_site_aniso_U_12
Fe1 0.0260(7) 0.0417(8) 0.0175(6) -0.0053(6) 0.0067(5) -0.0024(7)
S1 0.0328(14) 0.0401(14) 0.0190(12) -0.0031(11) 0.0045(10) 0.0016(12)
S2 0.085(3) 0.055(2) 0.047(2) -0.0008(16) -0.0169(18) 0.021(2)
F1 0.040(4) 0.075(5) 0.056(4) -0.014(3) 0.012(3) 0.018(3)
F2 0.075(5) 0.069(4) 0.025(3) -0.019(3) 0.010(3) 0.017(4)
F3 0.089(5) 0.040(4) 0.043(4) -0.003(3) 0.014(4) 0.001(3)
F4 0.119(8) 0.080(6) 0.115(8) -0.011(5) 0.054(6) 0.008(6)
F5 0.142(10) 0.170(11) 0.231(14) -0.142(11) 0.097(10) -0.095(9)
F6 0.111(9) 0.075(7) 0.282(16) 0.036(8) 0.094(10) 0.001(6)
O1 0.043(4) 0.046(4) 0.016(3) -0.001(3) 0.006(3) 0.007(3)
O2 0.048(4) 0.038(4) 0.039(4) 0.013(3) 0.009(3) 0.003(3)
O3 0.031(4) 0.068(5) 0.040(4) -0.014(4) 0.007(3) -0.002(4)
O4 0.050(5) 0.056(5) 0.063(6) -0.010(4) 0.011(4) 0.009(4)
O5 0.080(9) 0.097(10) 0.058(8) 0.009(7) -0.019(6) 0.017(8)
O6 0.31(3) 0.126(16) 0.117(16) -0.005(12) 0.134(19) -0.134(19)
O5' 0.080(9) 0.097(10) 0.058(8) 0.009(7) -0.019(6) 0.017(8)
O6' 0.085(3) 0.055(2) 0.047(2) -0.0008(16) -0.0169(18) 0.021(2)
N1 0.026(5) 0.046(5) 0.027(4) -0.012(4) 0.007(4) -0.007(4)
N2 0.023(4) 0.037(4) 0.016(4) -0.009(3) 0.008(3) 0.000(4)
N3 0.029(4) 0.027(4) 0.017(4) -0.003(3) 0.006(3) -0.006(3)
N4 0.032(5) 0.067(6) 0.024(5) -0.022(4) 0.010(4) -0.018(4)
C1 0.024(6) 0.055(7) 0.045(7) -0.016(5) 0.010(5) -0.001(5)
C2 0.029(6) 0.064(9) 0.076(9) -0.018(7) 0.006(6) 0.004(6)
C3 0.039(8) 0.086(11) 0.095(11) -0.001(9) 0.001(7) 0.014(7)
C4 0.035(7) 0.051(7) 0.077(9) -0.010(7) 0.002(6) 0.002(6)
C5 0.026(5) 0.054(7) 0.028(5) -0.009(5) 0.003(4) 0.012(5)
C6 0.023(5) 0.046(6) 0.034(6) -0.006(5) 0.006(4) 0.000(5)
C7 0.021(5) 0.029(5) 0.019(4) -0.007(4) 0.004(4) 0.003(4)
C8 0.028(5) 0.037(6) 0.029(5) 0.002(4) 0.008(4) -0.001(4)
C9 0.020(5) 0.044(6) 0.034(5) 0.008(5) 0.012(4) 0.000(4)
C10 0.020(5) 0.041(6) 0.039(6) 0.003(5) 0.004(4) -0.001(5)
C11 0.038(6) 0.040(6) 0.014(5) -0.006(4) 0.004(4) -0.005(5)
C12 0.022(5) 0.033(5) 0.020(5) -0.001(4) 0.000(4) 0.000(4)
C13 0.030(5) 0.048(6) 0.035(6) -0.009(5) 0.016(5) 0.000(5)
C14 0.105(10) 0.052(7) 0.023(6) -0.006(5) 0.018(6) 0.028(7)
C15 0.065(7) 0.043(6) 0.028(6) 0.001(5) 0.020(5) 0.012(6)
C16 0.039(6) 0.044(6) 0.023(5) -0.009(4) 0.015(4) -0.009(5)
C17 0.068(8) 0.067(8) 0.051(7) 0.003(6) 0.042(7) 0.015(7)
C18 0.054(7) 0.058(7) 0.023(5) 0.002(5) 0.019(5) -0.006(6)
C19 0.036(6) 0.025(5) 0.024(5) 0.003(4) 0.006(4) -0.001(4)
C20 0.029(5) 0.036(6) 0.037(6) -0.003(5) 0.004(5) 0.002(4)
C21 0.055(7) 0.036(6) 0.026(5) 0.007(5) -0.003(5) -0.001(5)
C22 0.043(6) 0.041(6) 0.029(5) 0.001(5) 0.011(5) -0.010(5)
C23 0.031(5) 0.038(6) 0.032(6) -0.005(4) 0.013(4) -0.020(5)
C24 0.049(7) 0.047(7) 0.030(6) -0.007(5) 0.019(5) -0.023(5)
C25 0.028(6) 0.082(8) 0.020(5) -0.012(5) 0.007(4) -0.013(6)
C26 0.040(7) 0.117(12) 0.088(10) -0.080(9) 0.034(7) -0.033(8)
C27 0.032(7) 0.106(12) 0.126(13) -0.073(10) 0.035(8) -0.015(7)
C28 0.029(6) 0.098(11) 0.068(9) -0.041(8) 0.018(6) -0.021(7)
C29 0.043(7) 0.057(7) 0.041(7) -0.014(6) 0.012(5) -0.013(6)
C30 0.031(6) 0.063(7) 0.037(6) 0.002(6) 0.013(5) -0.013(6)
C31 0.044(9) 0.19(2) 0.22(2) -0.18(2) 0.053(12) -0.039(12)
C32 0.111(16) 0.20(2) 0.17(2) -0.15(2) -0.050(14) 0.052(16)
C33 0.120(17) 0.17(2) 0.27(3) -0.17(2) 0.15(2) -0.100(17)
C34 0.034(6) 0.073(9) 0.064(8) -0.001(7) 0.013(6) -0.017(6)
C35 0.061(9) 0.083(10) 0.082(10) -0.020(8) 0.028(8) -0.013(8)
C36 0.064(9) 0.078(10) 0.080(10) 0.001(8) 0.015(8) -0.021(8)
C37 0.045(7) 0.049(7) 0.023(5) -0.003(5) 0.010(5) 0.007(5)
C38 0.054(9) 0.131(15) 0.099(12) -0.039(11) 0.062(9) -0.030(10)
C1S 0.106(9) 0.054(12) 0.074(11) 0.032(10) -0.013(7) -0.035(8)
C1SA 0.106(9) 0.054(12) 0.074(11) 0.032(10) -0.013(7) -0.035(8)
C1SB 0.106(9) 0.054(12) 0.074(11) 0.032(10) -0.013(7) -0.035(8)
Cl1 0.148(7) 0.109(7) 0.091(6) 0.013(5) 0.039(6) -0.003(6)
Cl2 0.108(4) 0.140(4) 0.094(3) 0.009(3) -0.004(3) -0.028(3)
Cl3 0.063(4) 0.050(4) 0.079(4) -0.006(3) 0.006(3) -0.002(3)

loop_
_atom_type_symbol
_atom_type_description
_atom_type_scat_dispersion_real
_atom_type_scat_dispersion_imag
_atom_type_scat_source
C C 0.0033 0.0016 'International Tables Vol C Tables 4.2.6.8 and 6.1.1.4'
H H 0.0000 0.0000 'International Tables Vol C Tables 4.2.6.8 and 6.1.1.4'
N N 0.0061 0.0033 'International Tables Vol C Tables 4.2.6.8 and 6.1.1.4'
O O 0.0106 0.0060 'International Tables Vol C Tables 4.2.6.8 and 6.1.1.4'
F F 0.0171 0.0103 'International Tables Vol C Tables 4.2.6.8 and 6.1.1.4'
S S 0.1246 0.1234 'International Tables Vol C Tables 4.2.6.8 and 6.1.1.4'
Fe Fe 0.3463 0.8444 'International Tables Vol C Tables 4.2.6.8 and 6.1.1.4'
Cl Cl 0.1484 0.1585 'International Tables Vol C Tables 4.2.6.8 and 6.1.1.4'

loop_
_geom_angle_atom_site_label_1
_geom_angle_atom_site_label_2
_geom_angle_atom_site_label_3
_geom_angle
_geom_angle_site_symmetry_1
_geom_angle_site_symmetry_3
_geom_angle_publ_flag
O1 Fe1 N4 115.5(3) . . ?
O1 Fe1 N2 115.8(3) . . ?
N4 Fe1 N2 128.7(3) . . ?
O1 Fe1 N3 97.8(3) . . ?
N4 Fe1 N3 77.1(3) . . ?
N2 Fe1 N3 94.7(3) . . ?
O1 Fe1 N1 99.5(3) . . ?
N4 Fe1 N1 95.8(3) . . ?
N2 Fe1 N1 77.3(3) . . ?
N3 Fe1 N1 162.7(3) . . ?
O2 S1 O3 117.1(4) . . ?
O2 S1 O1 112.6(4) . . ?
O3 S1 O1 113.6(4) . . ?
O2 S1 C37 105.3(5) . . ?
O3 S1 C37 105.9(5) . . ?
O1 S1 C37 100.0(4) . . ?
O4 S2 O6 119.6(9) . . ?
O4 S2 O5' 118.4(17) . . ?
O6 S2 O5' 69.9(19) . . ?
O4 S2 O6' 100.0(15) . . ?
O6 S2 O6' 30.3(14) . . ?
O5' S2 O6' 100(2) . . ?
O4 S2 O5 107.5(7) . . ?
O6 S2 O5 126.7(11) . . ?
O5' S2 O5 66.4(17) . . ?
O6' S2 O5 152.5(16) . . ?
O4 S2 C38 99.6(6) . . ?
O6 S2 C38 101.6(8) . . ?
O5' S2 C38 140.5(17) . . ?
O6' S2 C38 82.9(17) . . ?
O5 S2 C38 93.5(8) . . ?
S1 O1 Fe1 129.8(4) . . ?
C1 N1 C5 116.5(9) . . ?
C1 N1 Fe1 131.0(8) . . ?
C5 N1 Fe1 112.4(6) . . ?
C6 N2 C7 119.7(8) . . ?
C6 N2 Fe1 114.1(6) . . ?
C7 N2 Fe1 126.2(6) . . ?
C19 N3 C23 116.5(8) . . ?
C19 N3 Fe1 130.3(6) . . ?
C23 N3 Fe1 113.3(6) . . ?
C24 N4 C25 121.4(9) . . ?
C24 N4 Fe1 114.4(7) . . ?
C25 N4 Fe1 124.1(7) . . ?
N1 C1 C2 124.7(11) . . ?
N1 C1 H1A 117.6 . . ?
C2 C1 H1A 117.6 . . ?
C1 C2 C3 119.2(12) . . ?
C1 C2 H2A 120.4 . . ?
C3 C2 H2A 120.4 . . ?
C2 C3 C4 117.3(13) . . ?
C2 C3 H3A 121.4 . . ?
C4 C3 H3A 121.4 . . ?
C5 C4 C3 118.7(12) . . ?
C5 C4 H4A 120.7 . . ?
C3 C4 H4A 120.7 . . ?
N1 C5 C4 123.6(10) . . ?
N1 C5 C6 115.5(9) . . ?
C4 C5 C6 120.9(11) . . ?
N2 C6 C5 120.7(10) . . ?
N2 C6 H6A 119.7 . . ?
C5 C6 H6A 119.7 . . ?
C12 C7 C8 123.4(8) . . ?
C12 C7 N2 117.5(7) . . ?
C8 C7 N2 119.0(7) . . ?
C9 C8 C7 116.7(8) . . ?
C9 C8 C13 122.2(8) . . ?
C7 C8 C13 121.1(8) . . ?
C8 C9 C10 121.7(8) . . ?
C8 C9 H9A 119.1 . . ?
C10 C9 H9A 119.1 . . ?
C11 C10 C9 118.9(9) . . ?
C11 C10 H10A 120.5 . . ?
C9 C10 H10A 120.5 . . ?
C10 C11 C12 123.4(8) . . ?
C10 C11 H11A 118.3 . . ?
C12 C11 H11A 118.3 . . ?
C11 C12 C7 115.8(8) . . ?
C11 C12 C16 122.6(8) . . ?
C7 C12 C16 121.6(8) . . ?
C14 C13 C8 111.9(8) . . ?
C14 C13 C15 110.7(8) . . ?
C8 C13 C15 112.5(8) . . ?
C14 C13 H13A 107.2 . . ?
C8 C13 H13A 107.2 . . ?
C15 C13 H13A 107.2 . . ?
C13 C14 H14A 109.5 . . ?
C13 C14 H14B 109.5 . . ?
H14A C14 H14B 109.5 . . ?
C13 C14 H14C 109.5 . . ?
H14A C14 H14C 109.5 . . ?
H14B C14 H14C 109.5 . . ?
C13 C15 H15A 109.5 . . ?
C13 C15 H15B 109.5 . . ?
H15A C15 H15B 109.5 . . ?
C13 C15 H15C 109.5 . . ?
H15A C15 H15C 109.5 . . ?
H15B C15 H15C 109.5 . . ?
C17 C16 C12 110.0(8) . . ?
C17 C16 C18 111.3(8) . . ?
C12 C16 C18 112.2(8) . . ?
C17 C16 H16A 107.7 . . ?
C12 C16 H16A 107.7 . . ?
C18 C16 H16A 107.7 . . ?
C16 C17 H17A 109.5 . . ?
C16 C17 H17B 109.5 . . ?
H17A C17 H17B 109.5 . . ?
C16 C17 H17C 109.5 . . ?
H17A C17 H17C 109.5 . . ?
H17B C17 H17C 109.5 . . ?
C16 C18 H18A 109.5 . . ?
C16 C18 H18B 109.5 . . ?
H18A C18 H18B 109.5 . . ?
C16 C18 H18C 109.5 . . ?
H18A C18 H18C 109.5 . . ?
H18B C18 H18C 109.5 . . ?
N3 C19 C20 124.6(9) . . ?
N3 C19 H19A 117.7 . . ?
C20 C19 H19A 117.7 . . ?
C19 C20 C21 118.5(10) . . ?
C19 C20 H20A 120.8 . . ?
C21 C20 H20A 120.8 . . ?
C22 C21 C20 118.3(9) . . ?
C22 C21 H21A 120.8 . . ?
C20 C21 H21A 120.8 . . ?
C21 C22 C23 119.3(9) . . ?
C21 C22 H22A 120.3 . . ?
C23 C22 H22A 120.3 . . ?
N3 C23 C22 122.7(9) . . ?
N3 C23 C24 115.1(9) . . ?
C22 C23 C24 122.1(9) . . ?
N4 C24 C23 120.0(9) . . ?
N4 C24 H24A 120.0 . . ?
C23 C24 H24A 120.0 . . ?
C26 C25 C30 122.2(10) . . ?
C26 C25 N4 119.7(10) . . ?
C30 C25 N4 117.8(10) . . ?
C25 C26 C27 118.9(11) . . ?
C25 C26 C31 120.6(11) . . ?
C27 C26 C31 120.4(13) . . ?
C28 C27 C26 120.5(12) . . ?
C28 C27 H27A 119.7 . . ?
C26 C27 H27A 119.7 . . ?
C29 C28 C27 120.2(11) . . ?
C29 C28 H28A 119.9 . . ?
C27 C28 H28A 119.9 . . ?
C28 C29 C30 121.2(10) . . ?
C28 C29 H29A 119.4 . . ?
C30 C29 H29A 119.4 . . ?
C25 C30 C29 116.9(10) . . ?
C25 C30 C34 121.0(9) . . ?
C29 C30 C34 122.1(10) . . ?
C26 C31 C33 114.6(18) . . ?
C26 C31 C32 108(2) . . ?
C33 C31 C32 110.7(14) . . ?
C26 C31 H31A 107.7 . . ?
C33 C31 H31A 107.7 . . ?
C32 C31 H31A 107.7 . . ?
C31 C32 H32A 109.5 . . ?
C31 C32 H32B 109.5 . . ?
H32A C32 H32B 109.5 . . ?
C31 C32 H32C 109.5 . . ?
H32A C32 H32C 109.5 . . ?
H32B C32 H32C 109.5 . . ?
C31 C33 H33A 109.5 . . ?
C31 C33 H33B 109.5 . . ?
H33A C33 H33B 109.5 . . ?
C31 C33 H33C 109.5 . . ?
H33A C33 H33C 109.5 . . ?
H33B C33 H33C 109.5 . . ?
C30 C34 C36 111.2(10) . . ?
C30 C34 C35 113.9(10) . . ?
C36 C34 C35 108.6(11) . . ?
C30 C34 H34A 107.7 . . ?
C36 C34 H34A 107.7 . . ?
C35 C34 H34A 107.7 . . ?
C34 C35 H35A 109.5 . . ?
C34 C35 H35B 109.5 . . ?
H35A C35 H35B 109.5 . . ?
C34 C35 H35C 109.5 . . ?
H35A C35 H35C 109.5 . . ?
H35B C35 H35C 109.5 . . ?
C34 C36 H36A 109.5 . . ?
C34 C36 H36B 109.5 . . ?
H36A C36 H36B 109.5 . . ?
C34 C36 H36C 109.5 . . ?
H36A C36 H36C 109.5 . . ?
H36B C36 H36C 109.5 . . ?
F3 C37 F1 106.7(9) . . ?
F3 C37 F2 107.6(9) . . ?
F1 C37 F2 108.9(8) . . ?
F3 C37 S1 111.6(7) . . ?
F1 C37 S1 112.0(7) . . ?
F2 C37 S1 110.0(7) . . ?
F6 C38 F5 115.7(16) . . ?
F6 C38 F4 105.1(16) . . ?
F5 C38 F4 111.0(12) . . ?
F6 C38 S2 116.7(12) . . ?
F5 C38 S2 104.5(13) . . ?
F4 C38 S2 103.1(10) . . ?
Cl1 C1S Cl2 136.5(15) . . ?
Cl1 C1S H1S1 103.0 . . ?
Cl2 C1S H1S1 103.0 . . ?
Cl1 C1S H1S2 103.0 . . ?
Cl2 C1S H1S2 103.0 . . ?
H1S1 C1S H1S2 105.1 . . ?
Cl1 C1SA Cl2 137.1(15) . . ?
Cl1 C1SA H1S3 102.9 . . ?
Cl2 C1SA H1S3 102.9 . . ?
Cl1 C1SA H1S4 102.9 . . ?
Cl2 C1SA H1S4 102.9 . . ?
H1S3 C1SA H1S4 105.0 . . ?
Cl2 C1SB Cl3 106.3(10) . . ?
Cl2 C1SB H1S5 110.5 . . ?
Cl3 C1SB H1S5 110.5 . . ?
Cl2 C1SB H1S6 110.5 . . ?
Cl3 C1SB H1S6 110.5 . . ?
H1S5 C1SB H1S6 108.7 . . ?
C1SA Cl1 C1S 32.5(15) . . ?
C1SA Cl2 C1SB 58.9(16) . . ?
C1SA Cl2 C1S 32.5(15) . . ?
C1SB Cl2 C1S 30.4(12) . . ?

loop_
_geom_bond_atom_site_label_1
_geom_bond_atom_site_label_2
_geom_bond_distance
_geom_bond_site_symmetry_2
_geom_bond_publ_flag
Fe1 O1 1.969(6) . ?
Fe1 N4 2.125(8) . ?
Fe1 N2 2.130(8) . ?
Fe1 N3 2.163(7) . ?
Fe1 N1 2.174(8) . ?
S1 O2 1.417(7) . ?
S1 O3 1.429(7) . ?
S1 O1 1.482(6) . ?
S1 C37 1.799(10) . ?
S2 O4 1.439(6) . ?
S2 O6 1.440(7) . ?
S2 O5' 1.446(7) . ?
S2 O6' 1.446(7) . ?
S2 O5 1.455(7) . ?
S2 C38 1.885(19) . ?
F1 C37 1.325(12) . ?
F2 C37 1.330(10) . ?
F3 C37 1.322(12) . ?
F4 C38 1.381(17) . ?
F5 C38 1.312(17) . ?
F6 C38 1.218(16) . ?
N1 C1 1.317(12) . ?
N1 C5 1.346(13) . ?
N2 C6 1.266(12) . ?
N2 C7 1.431(11) . ?
N3 C19 1.336(11) . ?
N3 C23 1.361(11) . ?
N4 C24 1.295(13) . ?
N4 C25 1.440(12) . ?
C1 C2 1.373(15) . ?
C1 H1A 0.9500 . ?
C2 C3 1.380(19) . ?
C2 H2A 0.9500 . ?
C3 C4 1.408(16) . ?
C3 H3A 0.9500 . ?
C4 C5 1.378(15) . ?
C4 H4A 0.9500 . ?
C5 C6 1.459(13) . ?
C6 H6A 0.9500 . ?
C7 C12 1.401(11) . ?
C7 C8 1.403(12) . ?
C8 C9 1.383(13) . ?
C8 C13 1.510(13) . ?
C9 C10 1.394(13) . ?
C9 H9A 0.9500 . ?
C10 C11 1.357(13) . ?
C10 H10A 0.9500 . ?
C11 C12 1.387(12) . ?
C11 H11A 0.9500 . ?
C12 C16 1.528(12) . ?
C13 C14 1.509(14) . ?
C13 C15 1.527(13) . ?
C13 H13A 1.0000 . ?
C14 H14A 0.9800 . ?
C14 H14B 0.9800 . ?
C14 H14C 0.9800 . ?
C15 H15A 0.9800 . ?
C15 H15B 0.9800 . ?
C15 H15C 0.9800 . ?
C16 C17 1.519(14) . ?
C16 C18 1.534(12) . ?
C16 H16A 1.0000 . ?
C17 H17A 0.9800 . ?
C17 H17B 0.9800 . ?
C17 H17C 0.9800 . ?
C18 H18A 0.9800 . ?
C18 H18B 0.9800 . ?
C18 H18C 0.9800 . ?
C19 C20 1.356(13) . ?
C19 H19A 0.9500 . ?
C20 C21 1.400(14) . ?
C20 H20A 0.9500 . ?
C21 C22 1.376(14) . ?
C21 H21A 0.9500 . ?
C22 C23 1.376(13) . ?
C22 H22A 0.9500 . ?
C23 C24 1.444(13) . ?
C24 H24A 0.9500 . ?
C25 C26 1.357(17) . ?
C25 C30 1.395(15) . ?
C26 C27 1.384(16) . ?
C26 C31 1.509(19) . ?
C27 C28 1.367(17) . ?
C27 H27A 0.9500 . ?
C28 C29 1.357(16) . ?
C28 H28A 0.9500 . ?
C29 C30 1.400(14) . ?
C29 H29A 0.9500 . ?
C30 C34 1.501(16) . ?
C31 C33 1.53(3) . ?
C31 C32 1.56(3) . ?
C31 H31A 1.0000 . ?
C32 H32A 0.9800 . ?
C32 H32B 0.9800 . ?
C32 H32C 0.9800 . ?
C33 H33A 0.9800 . ?
C33 H33B 0.9800 . ?
C33 H33C 0.9800 . ?
C34 C36 1.527(17) . ?
C34 C35 1.543(17) . ?
C34 H34A 1.0000 . ?
C35 H35A 0.9800 . ?
C35 H35B 0.9800 . ?
C35 H35C 0.9800 . ?
C36 H36A 0.9800 . ?
C36 H36B 0.9800 . ?
C36 H36C 0.9800 . ?
C1S Cl1 1.704(10) . ?
C1S Cl2 1.704(10) . ?
C1S H1S1 0.9900 . ?
C1S H1S2 0.9900 . ?
C1SA Cl1 1.700(10) . ?
C1SA Cl2 1.701(10) . ?
C1SA H1S3 0.9900 . ?
C1SA H1S4 0.9900 . ?
C1SB Cl2 1.702(10) . ?
C1SB Cl3 1.703(10) . ?
C1SB H1S5 0.9900 . ?
C1SB H1S6 0.9900 . ?

loop_
_geom_torsion_atom_site_label_1
_geom_torsion_atom_site_label_2
_geom_torsion_atom_site_label_3
_geom_torsion_atom_site_label_4
_geom_torsion
_geom_torsion_site_symmetry_1
_geom_torsion_site_symmetry_2
_geom_torsion_site_symmetry_3
_geom_torsion_site_symmetry_4
_geom_torsion_publ_flag
O2 S1 O1 Fe1 63.5(6) . . . . ?
O3 S1 O1 Fe1 -72.7(6) . . . . ?
C37 S1 O1 Fe1 174.9(6) . . . . ?
N4 Fe1 O1 S1 113.5(6) . . . . ?
N2 Fe1 O1 S1 -68.1(6) . . . . ?
N3 Fe1 O1 S1 -167.2(5) . . . . ?
N1 Fe1 O1 S1 12.3(6) . . . . ?
O1 Fe1 N1 C1 69.0(9) . . . . ?
N4 Fe1 N1 C1 -48.1(9) . . . . ?
N2 Fe1 N1 C1 -176.5(9) . . . . ?
N3 Fe1 N1 C1 -112.9(11) . . . . ?
O1 Fe1 N1 C5 -114.5(6) . . . . ?
N4 Fe1 N1 C5 128.4(6) . . . . ?
N2 Fe1 N1 C5 0.0(6) . . . . ?
N3 Fe1 N1 C5 63.6(12) . . . . ?
O1 Fe1 N2 C6 93.4(7) . . . . ?
N4 Fe1 N2 C6 -88.4(7) . . . . ?
N3 Fe1 N2 C6 -165.6(6) . . . . ?
N1 Fe1 N2 C6 -1.1(6) . . . . ?
O1 Fe1 N2 C7 -84.7(6) . . . . ?
N4 Fe1 N2 C7 93.5(7) . . . . ?
N3 Fe1 N2 C7 16.3(6) . . . . ?
N1 Fe1 N2 C7 -179.2(7) . . . . ?
O1 Fe1 N3 C19 64.9(8) . . . . ?
N4 Fe1 N3 C19 179.4(8) . . . . ?
N2 Fe1 N3 C19 -51.9(8) . . . . ?
N1 Fe1 N3 C19 -113.2(11) . . . . ?
O1 Fe1 N3 C23 -115.7(6) . . . . ?
N4 Fe1 N3 C23 -1.2(6) . . . . ?
N2 Fe1 N3 C23 127.5(6) . . . . ?
N1 Fe1 N3 C23 66.2(12) . . . . ?
O1 Fe1 N4 C24 92.2(7) . . . . ?
N2 Fe1 N4 C24 -86.0(8) . . . . ?
N3 Fe1 N4 C24 -0.4(7) . . . . ?
N1 Fe1 N4 C24 -164.4(7) . . . . ?
O1 Fe1 N4 C25 -84.2(9) . . . . ?
N2 Fe1 N4 C25 97.6(8) . . . . ?
N3 Fe1 N4 C25 -176.8(9) . . . . ?
N1 Fe1 N4 C25 19.2(8) . . . . ?
C5 N1 C1 C2 -1.4(15) . . . . ?
Fe1 N1 C1 C2 175.0(8) . . . . ?
N1 C1 C2 C3 2.1(19) . . . . ?
C1 C2 C3 C4 -1(2) . . . . ?
C2 C3 C4 C5 0(2) . . . . ?
C1 N1 C5 C4 -0.1(14) . . . . ?
Fe1 N1 C5 C4 -177.1(9) . . . . ?
C1 N1 C5 C6 178.1(8) . . . . ?
Fe1 N1 C5 C6 1.0(10) . . . . ?
C3 C4 C5 N1 0.7(18) . . . . ?
C3 C4 C5 C6 -177.4(11) . . . . ?
C7 N2 C6 C5 -179.7(7) . . . . ?
Fe1 N2 C6 C5 2.1(11) . . . . ?
N1 C5 C6 N2 -2.2(13) . . . . ?
C4 C5 C6 N2 176.0(10) . . . . ?
C6 N2 C7 C12 94.1(10) . . . . ?
Fe1 N2 C7 C12 -87.8(9) . . . . ?
C6 N2 C7 C8 -89.4(11) . . . . ?
Fe1 N2 C7 C8 88.7(9) . . . . ?
C12 C7 C8 C9 -3.7(14) . . . . ?
N2 C7 C8 C9 -180.0(8) . . . . ?
C12 C7 C8 C13 175.4(9) . . . . ?
N2 C7 C8 C13 -0.9(13) . . . . ?
C7 C8 C9 C10 1.2(14) . . . . ?
C13 C8 C9 C10 -177.9(9) . . . . ?
C8 C9 C10 C11 1.7(15) . . . . ?
C9 C10 C11 C12 -2.3(15) . . . . ?
C10 C11 C12 C7 0.0(14) . . . . ?
C10 C11 C12 C16 178.8(9) . . . . ?
C8 C7 C12 C11 3.2(13) . . . . ?
N2 C7 C12 C11 179.5(8) . . . . ?
C8 C7 C12 C16 -175.7(9) . . . . ?
N2 C7 C12 C16 0.7(13) . . . . ?
C9 C8 C13 C14 -81.4(12) . . . . ?
C7 C8 C13 C14 99.6(11) . . . . ?
C9 C8 C13 C15 43.9(13) . . . . ?
C7 C8 C13 C15 -135.1(9) . . . . ?
C11 C12 C16 C17 83.8(11) . . . . ?
C7 C12 C16 C17 -97.4(11) . . . . ?
C11 C12 C16 C18 -40.6(13) . . . . ?
C7 C12 C16 C18 138.1(9) . . . . ?
C23 N3 C19 C20 0.4(13) . . . . ?
Fe1 N3 C19 C20 179.7(7) . . . . ?
N3 C19 C20 C21 -0.6(15) . . . . ?
C19 C20 C21 C22 1.3(14) . . . . ?
C20 C21 C22 C23 -1.8(15) . . . . ?
C19 N3 C23 C22 -0.9(13) . . . . ?
Fe1 N3 C23 C22 179.6(8) . . . . ?
C19 N3 C23 C24 -178.0(8) . . . . ?
Fe1 N3 C23 C24 2.6(10) . . . . ?
C21 C22 C23 N3 1.7(15) . . . . ?
C21 C22 C23 C24 178.6(9) . . . . ?
C25 N4 C24 C23 178.5(9) . . . . ?
Fe1 N4 C24 C23 1.9(12) . . . . ?
N3 C23 C24 N4 -3.1(14) . . . . ?
C22 C23 C24 N4 179.8(10) . . . . ?
C24 N4 C25 C26 95.8(14) . . . . ?
Fe1 N4 C25 C26 -88.0(12) . . . . ?
C24 N4 C25 C30 -91.1(12) . . . . ?
Fe1 N4 C25 C30 85.1(11) . . . . ?
C30 C25 C26 C27 -3(2) . . . . ?
N4 C25 C26 C27 170.2(13) . . . . ?
C30 C25 C26 C31 179.5(16) . . . . ?
N4 C25 C26 C31 -8(2) . . . . ?
C25 C26 C27 C28 2(2) . . . . ?
C31 C26 C27 C28 -179.9(18) . . . . ?
C26 C27 C28 C29 -1(2) . . . . ?
C27 C28 C29 C30 0(2) . . . . ?
C26 C25 C30 C29 1.7(17) . . . . ?
N4 C25 C30 C29 -171.2(9) . . . . ?
C26 C25 C30 C34 -179.4(12) . . . . ?
N4 C25 C30 C34 7.7(15) . . . . ?
C28 C29 C30 C25 -0.4(16) . . . . ?
C28 C29 C30 C34 -179.3(11) . . . . ?
C25 C26 C31 C33 136.0(15) . . . . ?
C27 C26 C31 C33 -42(2) . . . . ?
C25 C26 C31 C32 -99.9(16) . . . . ?
C27 C26 C31 C32 82(2) . . . . ?
C25 C30 C34 C36 91.0(12) . . . . ?
C29 C30 C34 C36 -90.2(13) . . . . ?
C25 C30 C34 C35 -146.0(11) . . . . ?
C29 C30 C34 C35 32.8(15) . . . . ?
O2 S1 C37 F3 174.6(7) . . . . ?
O3 S1 C37 F3 -60.7(8) . . . . ?
O1 S1 C37 F3 57.6(8) . . . . ?
O2 S1 C37 F1 55.1(8) . . . . ?
O3 S1 C37 F1 179.8(7) . . . . ?
O1 S1 C37 F1 -61.9(8) . . . . ?
O2 S1 C37 F2 -66.1(8) . . . . ?
O3 S1 C37 F2 58.6(8) . . . . ?
O1 S1 C37 F2 176.9(7) . . . . ?
O4 S2 C38 F6 -51.9(15) . . . . ?
O6 S2 C38 F6 -175.0(16) . . . . ?
O5' S2 C38 F6 113(3) . . . . ?
O6' S2 C38 F6 -151(2) . . . . ?
O5 S2 C38 F6 56.4(16) . . . . ?
O4 S2 C38 F5 178.8(9) . . . . ?
O6 S2 C38 F5 55.8(14) . . . . ?
O5' S2 C38 F5 -17(3) . . . . ?
O6' S2 C38 F5 79.8(17) . . . . ?
O5 S2 C38 F5 -72.8(11) . . . . ?
O4 S2 C38 F4 62.7(9) . . . . ?
O6 S2 C38 F4 -60.3(13) . . . . ?
O5' S2 C38 F4 -133(3) . . . . ?
O6' S2 C38 F4 -36.3(17) . . . . ?
O5 S2 C38 F4 171.1(10) . . . . ?
Cl2 C1SA Cl1 C1S -43(3) . . . . ?
Cl2 C1S Cl1 C1SA 42(3) . . . . ?
Cl1 C1SA Cl2 C1SB 65(3) . . . . ?
Cl1 C1SA Cl2 C1S 43(3) . . . . ?
Cl3 C1SB Cl2 C1SA 135(3) . . . . ?
Cl3 C1SB Cl2 C1S 159(5) . . . . ?
Cl1 C1S Cl2 C1SA -42(3) . . . . ?
Cl1 C1S Cl2 C1SB 177(7) . . . . ?
